data_7020560
loop_
_publ_author_name
'Leeland, James W.'
'Finn, Colin'
'Escuyer, B\'ereng\`ere'
'Kawaguchi, Hiroyuki'
'Nichol, Gary S.'
'Slawin, Alexandra M. Z.'
'Love, Jason B.'

_publ_section_title
;
 Synthesis and structures of transition metal pacman complexes of
 heteroditopic Schiff-base pyrrole macrocycles.
;
_journal_issue 45
_journal_name_full 'Dalton transactions (Cambridge, England : 2003)'
_journal_page_first 13815
_journal_page_last 13831
_journal_paper_doi 10.1039/c2dt31850d
_journal_volume 41
_journal_year 2012
_chemical_formula_moiety 'C43 H38 Co N4 O8'
_chemical_formula_sum 'C43 H38 Co N4 O8'
_chemical_formula_weight 797.70
_chemical_name_systematic
;
?
;
_space_group_IT_number 14
_symmetry_cell_setting monoclinic
_symmetry_space_group_name_Hall '-P 2ybc'
_symmetry_space_group_name_H-M 'P 1 21/c 1'
_atom_sites_solution_hydrogens geom
_atom_sites_solution_primary direct
_atom_sites_solution_secondary difmap
_audit_creation_method SHELXL-97
_cell_angle_alpha 90.00
_cell_angle_beta 100.065(6)
_cell_angle_gamma 90.00
_cell_formula_units_Z 4
_cell_length_a 13.8243(9)
_cell_length_b 24.612(3)
_cell_length_c 15.1874(10)
_cell_measurement_reflns_used 9245
_cell_measurement_temperature 150(2)
_cell_measurement_theta_max 29.2064
_cell_measurement_theta_min 2.9809
_cell_volume 5087.9(8)
_computing_cell_refinement
;
CrysAlisPro, Oxford Diffraction Ltd.,
Version 1.171.33.55 (release 05-01-2010 CrysAlis171 .NET)
(compiled Jan 5 2010,16:28:46)
;
_computing_data_collection
;
CrysAlisPro, Oxford Diffraction Ltd.,
Version 1.171.33.55 (release 05-01-2010 CrysAlis171 .NET)
(compiled Jan 5 2010,16:28:46)
;
_computing_data_reduction
;
CrysAlisPro, Oxford Diffraction Ltd.,
Version 1.171.33.55 (release 05-01-2010 CrysAlis171 .NET)
(compiled Jan 5 2010,16:28:46)
;
_computing_molecular_graphics 'Ortep-3 for Windows (Farrugia, 1997)'
_computing_publication_material 'enCIFer (Allen et al., 2004)'
_computing_structure_refinement 'SHELXL-97 (Sheldrick, 2008)'
_computing_structure_solution 'SUPERFLIP (Palatinus & Chapuis, 2007)'
_diffrn_ambient_temperature 150(2)
_diffrn_detector_area_resol_mean 16.1042
_diffrn_measured_fraction_theta_full 0.872
_diffrn_measured_fraction_theta_max 0.872
_diffrn_measurement_device_type 'Xcalibur, Eos'
_diffrn_measurement_method '\w scans'
_diffrn_radiation_monochromator graphite
_diffrn_radiation_source 'Enhance (Mo) X-ray Source'
_diffrn_radiation_type MoK\a
_diffrn_radiation_wavelength 0.71073
_diffrn_reflns_av_R_equivalents 0.0939
_diffrn_reflns_av_sigmaI/netI 0.1349
_diffrn_reflns_limit_h_max 18
_diffrn_reflns_limit_h_min -18
_diffrn_reflns_limit_k_max 32
_diffrn_reflns_limit_k_min -32
_diffrn_reflns_limit_l_max 20
_diffrn_reflns_limit_l_min -19
_diffrn_reflns_number 43497
_diffrn_reflns_theta_full 29.27
_diffrn_reflns_theta_max 29.27
_diffrn_reflns_theta_min 2.99
_diffrn_standards_decay_% 0
_diffrn_standards_number 0
_exptl_absorpt_coefficient_mu 0.383
_exptl_absorpt_correction_T_max 1.0000
_exptl_absorpt_correction_T_min 0.70945
_exptl_absorpt_correction_type multi-scan
_exptl_absorpt_process_details
;
CrysAlisPro, Oxford Diffraction Ltd.,
Version 1.171.33.55 (release 05-01-2010 CrysAlis171 .NET)
(compiled Jan 5 2010,16:28:46)
Empirical absorption correction using spherical harmonics,
implemented in SCALE3 ABSPACK scaling algorithm.
;
_exptl_crystal_colour red
_exptl_crystal_density_diffrn 1.041
_exptl_crystal_density_method 'not measured'
_exptl_crystal_description rod
_exptl_crystal_F_000 1660
_exptl_crystal_size_max 0.09
_exptl_crystal_size_mid 0.03
_exptl_crystal_size_min 0.029
_platon_squeeze_details
;
'Disordered solvent unable to model satisfactorily.'
'PLATON used to SQUEEZE giving 11 electrons per asymmetric unit'
;
_refine_diff_density_max 1.335
_refine_diff_density_min -1.401
_refine_diff_density_rms 0.119
_refine_ls_extinction_method none
_refine_ls_goodness_of_fit_ref 1.131
_refine_ls_hydrogen_treatment riding
_refine_ls_matrix_type full
_refine_ls_number_parameters 505
_refine_ls_number_reflns 12094
_refine_ls_number_restraints 0
_refine_ls_restrained_S_all 1.131
_refine_ls_R_factor_all 0.1944
_refine_ls_R_factor_gt 0.1286
_refine_ls_shift/su_max 0.000
_refine_ls_shift/su_mean 0.000
_refine_ls_structure_factor_coef Fsqd
_refine_ls_weighting_details 'calc w=1/[\s^2^(Fo^2^)+(0.2000P)^2^+0.0000P] where P=(Fo^2^+2Fc^2^)/3'
_refine_ls_weighting_scheme calc
_refine_ls_wR_factor_gt 0.3741
_refine_ls_wR_factor_ref 0.3930
_reflns_number_gt 5264
_reflns_number_total 12094
_reflns_threshold_expression >2\s(I)
_cod_data_source_file c2dt31850d.txt
_cod_data_source_block j10088a_CoH2OOHLfP
_cod_original_cell_volume 5087.9(7)
_cod_original_sg_symbol_H-M 'P 21/c'
_cod_database_code 7020560

loop_
_symmetry_equiv_pos_as_xyz
'x, y, z'
'-x, y+1/2, -z+1/2'
'-x, -y, -z'
'x, -y-1/2, z-1/2'

loop_
_atom_site_label
_atom_site_type_symbol
_atom_site_fract_x
_atom_site_fract_y
_atom_site_fract_z
_atom_site_U_iso_or_equiv
_atom_site_adp_type
_atom_site_occupancy
_atom_site_symmetry_multiplicity
_atom_site_calc_flag
_atom_site_refinement_flags
C1 C 0.3516(5) 0.1834(3) 0.1974(5) 0.0569(18) Uani 1 1 d .
H1 H 0.3445 0.1540 0.2364 0.068 Uiso 1 1 calc R
C2 C 0.2702(5) 0.2132(3) 0.1572(5) 0.0549(18) Uani 1 1 d .
C3 C 0.1681(5) 0.2164(3) 0.1595(5) 0.065(2) Uani 1 1 d .
H3 H 0.1316 0.1925 0.1905 0.078 Uiso 1 1 calc R
C4 C 0.1331(4) 0.2592(3) 0.1101(5) 0.0532(18) Uani 1 1 d .
H4 H 0.0667 0.2712 0.0996 0.064 Uiso 1 1 calc R
C5 C 0.2114(4) 0.2836(3) 0.0762(4) 0.0461(16) Uani 1 1 d .
C6 C 0.2111(4) 0.3354(3) 0.0223(4) 0.0436(15) Uani 1 1 d .
C7 C 0.1963(4) 0.3837(3) 0.0794(4) 0.0488(16) Uani 1 1 d .
C8 C 0.2559(5) 0.4029(3) 0.1547(5) 0.0586(18) Uani 1 1 d .
H8 H 0.3171 0.3859 0.1766 0.070 Uiso 1 1 calc R
C9 C 0.2250(6) 0.4478(3) 0.1987(6) 0.075(2) Uani 1 1 d .
H9 H 0.2663 0.4611 0.2509 0.090 Uiso 1 1 calc R
C10 C 0.1384(7) 0.4731(3) 0.1698(6) 0.070(2) Uani 1 1 d .
H10 H 0.1190 0.5033 0.2016 0.084 Uiso 1 1 calc R
C11 C 0.0791(6) 0.4546(3) 0.0941(6) 0.065(2) Uani 1 1 d .
H11 H 0.0187 0.4725 0.0727 0.078 Uiso 1 1 calc R
C12 C 0.1065(4) 0.4100(3) 0.0486(5) 0.0485(16) Uani 1 1 d .
C13 C 0.0588(4) 0.3819(3) -0.0333(5) 0.0519(17) Uani 1 1 d .
C14 C -0.0296(5) 0.3921(3) -0.0908(5) 0.063(2) Uani 1 1 d .
H14 H -0.0712 0.4212 -0.0801 0.076 Uiso 1 1 calc R
C15 C -0.0543(5) 0.3586(4) -0.1632(5) 0.069(2) Uani 1 1 d .
H15 H -0.1149 0.3646 -0.2023 0.083 Uiso 1 1 calc R
C16 C 0.0048(5) 0.3167(4) -0.1819(5) 0.073(2) Uani 1 1 d .
H16 H -0.0147 0.2951 -0.2338 0.087 Uiso 1 1 calc R
C17 C 0.0928(5) 0.3060(3) -0.1252(5) 0.0555(18) Uani 1 1 d .
H17 H 0.1336 0.2768 -0.1370 0.067 Uiso 1 1 calc R
C18 C 0.1198(4) 0.3391(3) -0.0503(4) 0.0490(16) Uani 1 1 d .
C19 C 0.3048(4) 0.3436(3) -0.0168(4) 0.0467(16) Uani 1 1 d .
C20 C 0.3255(5) 0.3841(3) -0.0744(4) 0.0518(17) Uani 1 1 d .
H20 H 0.2807 0.4108 -0.1021 0.062 Uiso 1 1 calc R
C21 C 0.4233(5) 0.3787(3) -0.0845(5) 0.0528(17) Uani 1 1 d .
H21 H 0.4578 0.4007 -0.1201 0.063 Uiso 1 1 calc R
C22 C 0.4600(4) 0.3345(3) -0.0317(4) 0.0406(14) Uani 1 1 d .
C23 C 0.5495(4) 0.3060(3) -0.0086(4) 0.0481(16) Uani 1 1 d .
H23 H 0.6053 0.3157 -0.0338 0.058 Uiso 1 1 calc R
C24 C 0.6394(4) 0.2321(3) 0.0622(4) 0.0468(17) Uani 1 1 d .
C25 C 0.6249(5) 0.1770(3) 0.0579(4) 0.0577(19) Uani 1 1 d .
H25 H 0.5599 0.1630 0.0462 0.069 Uiso 1 1 calc R
C26 C 0.7045(6) 0.1413(4) 0.0705(5) 0.075(2) Uani 1 1 d .
H26 H 0.6939 0.1031 0.0678 0.090 Uiso 1 1 calc R
C27 C 0.7987(6) 0.1619(4) 0.0869(5) 0.081(3) Uani 1 1 d .
H27 H 0.8535 0.1380 0.0957 0.097 Uiso 1 1 calc R
C28 C 0.8125(5) 0.2171(4) 0.0905(5) 0.073(2) Uani 1 1 d .
H28 H 0.8776 0.2312 0.1011 0.088 Uiso 1 1 calc R
C29 C 0.7333(4) 0.2531(3) 0.0789(4) 0.0480(17) Uani 1 1 d .
C30 C 0.8382(5) 0.3335(4) 0.0961(6) 0.080(3) Uani 1 1 d .
H30A H 0.8808 0.3186 0.1500 0.096 Uiso 1 1 calc R
H30B H 0.8697 0.3258 0.0437 0.096 Uiso 1 1 calc R
C31 C 0.8275(6) 0.3906(4) 0.1057(6) 0.082(3) Uani 1 1 d .
H31A H 0.7875 0.3980 0.1524 0.098 Uiso 1 1 calc R
H31B H 0.8929 0.4074 0.1245 0.098 Uiso 1 1 calc R
C32 C 0.7424(7) 0.4653(4) 0.0301(7) 0.095(3) Uani 1 1 d .
H32A H 0.7380 0.4840 -0.0281 0.114 Uiso 1 1 calc R
H32B H 0.7873 0.4865 0.0753 0.114 Uiso 1 1 calc R
C33 C 0.6407(6) 0.4638(4) 0.0561(8) 0.092(3) Uani 1 1 d .
H33A H 0.6082 0.4995 0.0442 0.110 Uiso 1 1 calc R
H33B H 0.5995 0.4360 0.0203 0.110 Uiso 1 1 calc R
C34 C 0.5618(7) 0.4356(5) 0.1729(8) 0.101(3) Uani 1 1 d .
H34A H 0.5257 0.4100 0.1288 0.121 Uiso 1 1 calc R
H34B H 0.5198 0.4679 0.1763 0.121 Uiso 1 1 calc R
C35 C 0.5854(8) 0.4098(6) 0.2603(8) 0.122(5) Uani 1 1 d .
H35A H 0.5250 0.4063 0.2866 0.147 Uiso 1 1 calc R
H35B H 0.6327 0.4326 0.3006 0.147 Uiso 1 1 calc R
C36 C 0.6589(7) 0.3283(6) 0.3332(6) 0.115(4) Uani 1 1 d .
H36A H 0.6053 0.3286 0.3687 0.138 Uiso 1 1 calc R
H36B H 0.7160 0.3474 0.3680 0.138 Uiso 1 1 calc R
C37 C 0.6866(6) 0.2711(5) 0.3181(6) 0.095(3) Uani 1 1 d .
H37A H 0.7385 0.2701 0.2806 0.114 Uiso 1 1 calc R
H37B H 0.7122 0.2533 0.3759 0.114 Uiso 1 1 calc R
C38 C 0.6035(5) 0.1886(5) 0.2670(5) 0.075(3) Uani 1 1 d .
C39 C 0.6811(6) 0.1560(5) 0.3067(6) 0.087(3) Uani 1 1 d .
H39 H 0.7385 0.1726 0.3392 0.104 Uiso 1 1 calc R
C40 C 0.6772(7) 0.1035(6) 0.3003(7) 0.106(4) Uani 1 1 d .
H40 H 0.7316 0.0824 0.3283 0.127 Uiso 1 1 calc R
C41 C 0.5970(8) 0.0781(5) 0.2543(8) 0.113(4) Uani 1 1 d .
H41 H 0.5950 0.0396 0.2515 0.136 Uiso 1 1 calc R
C42 C 0.5158(6) 0.1088(4) 0.2102(6) 0.072(2) Uani 1 1 d .
H42 H 0.4602 0.0913 0.1764 0.086 Uiso 1 1 calc R
C43 C 0.5194(5) 0.1630(4) 0.2176(4) 0.059(2) Uani 1 1 d .
O1 O 0.7425(3) 0.3078(2) 0.0844(4) 0.0710(15) Uani 1 1 d .
O2 O 0.7814(4) 0.4135(3) 0.0237(4) 0.0845(17) Uani 1 1 d .
O3 O 0.6510(4) 0.4513(3) 0.1467(5) 0.102(2) Uani 1 1 d .
O4 O 0.6279(4) 0.3558(3) 0.2524(4) 0.092(2) Uani 1 1 d .
O5 O 0.6013(4) 0.2439(3) 0.2743(4) 0.0833(19) Uani 1 1 d .
O6 O 0.4511(3) 0.31001(18) 0.1821(3) 0.0495(11) Uani 1 1 d .
O7 O 0.3923(3) 0.20210(18) -0.0043(3) 0.0524(11) Uani 1 1 d .
O100 O 0.3805(7) 0.2108(5) -0.1682(5) 0.178(4) Uani 1 1 d .
Co1 Co 0.42183(6) 0.25590(4) 0.08649(6) 0.0434(3) Uani 1 1 d .
N1 N 0.4378(3) 0.1966(2) 0.1803(3) 0.0420(12) Uani 1 1 d .
N2 N 0.2924(3) 0.2553(2) 0.1073(3) 0.0396(12) Uani 1 1 d .
N3 N 0.3859(3) 0.31288(19) 0.0074(3) 0.0349(11) Uani 1 1 d .
N4 N 0.5535(4) 0.2658(2) 0.0485(4) 0.0491(14) Uani 1 1 d .

loop_
_atom_site_aniso_label
_atom_site_aniso_U_11
_atom_site_aniso_U_22
_atom_site_aniso_U_33
_atom_site_aniso_U_23
_atom_site_aniso_U_13
_atom_site_aniso_U_12
C1 0.047(4) 0.072(5) 0.052(4) 0.024(4) 0.009(3) 0.010(3)
C2 0.047(4) 0.059(5) 0.059(5) 0.015(4) 0.013(3) 0.003(3)
C3 0.036(3) 0.079(5) 0.090(6) 0.026(5) 0.035(4) 0.005(3)
C4 0.026(3) 0.064(5) 0.074(5) 0.016(4) 0.024(3) 0.003(3)
C5 0.023(3) 0.060(4) 0.056(4) -0.002(3) 0.009(3) 0.000(3)
C6 0.027(3) 0.062(4) 0.042(4) 0.007(3) 0.009(2) 0.007(3)
C7 0.044(3) 0.055(4) 0.050(4) 0.006(3) 0.014(3) 0.000(3)
C8 0.052(4) 0.075(5) 0.048(4) -0.005(4) 0.006(3) -0.002(3)
C9 0.082(6) 0.071(6) 0.074(6) 0.000(5) 0.017(5) -0.019(5)
C10 0.097(6) 0.048(5) 0.070(6) 0.001(4) 0.030(5) 0.007(4)
C11 0.065(5) 0.055(5) 0.084(6) 0.021(4) 0.039(4) 0.011(4)
C12 0.042(3) 0.052(4) 0.055(4) 0.010(3) 0.019(3) 0.002(3)
C13 0.036(3) 0.062(4) 0.060(4) 0.016(4) 0.016(3) 0.006(3)
C14 0.035(3) 0.081(5) 0.075(5) 0.021(5) 0.014(3) 0.015(3)
C15 0.032(3) 0.134(8) 0.042(4) 0.012(5) 0.009(3) 0.008(4)
C16 0.040(4) 0.112(7) 0.066(5) -0.011(5) 0.009(4) -0.004(4)
C17 0.038(3) 0.075(5) 0.054(4) 0.002(4) 0.007(3) 0.003(3)
C18 0.026(3) 0.067(4) 0.052(4) 0.012(3) 0.003(3) 0.002(3)
C19 0.038(3) 0.054(4) 0.049(4) -0.004(3) 0.008(3) -0.002(3)
C20 0.044(4) 0.059(4) 0.052(4) 0.008(3) 0.005(3) -0.002(3)
C21 0.048(4) 0.063(4) 0.048(4) -0.002(3) 0.009(3) -0.002(3)
C22 0.032(3) 0.062(4) 0.032(3) 0.002(3) 0.017(2) 0.000(3)
C23 0.031(3) 0.066(5) 0.050(4) -0.006(4) 0.015(3) -0.006(3)
C24 0.036(3) 0.079(5) 0.029(3) 0.006(3) 0.015(3) 0.009(3)
C25 0.045(4) 0.086(6) 0.043(4) 0.006(4) 0.010(3) 0.012(4)
C26 0.063(5) 0.093(6) 0.074(6) 0.012(5) 0.025(4) 0.026(4)
C27 0.058(5) 0.120(8) 0.064(5) 0.021(5) 0.012(4) 0.037(5)
C28 0.032(4) 0.121(8) 0.069(6) 0.018(5) 0.012(3) 0.017(4)
C29 0.036(3) 0.081(5) 0.026(3) 0.006(3) 0.002(2) 0.006(3)
C30 0.031(4) 0.131(8) 0.074(6) 0.028(6) -0.004(3) -0.007(4)
C31 0.052(5) 0.100(7) 0.089(7) 0.002(6) -0.003(4) -0.021(4)
C32 0.089(7) 0.086(7) 0.116(8) -0.003(6) 0.035(6) -0.022(5)
C33 0.069(6) 0.083(7) 0.122(9) -0.026(6) 0.011(6) -0.010(5)
C34 0.082(7) 0.125(9) 0.106(9) -0.032(7) 0.042(6) -0.012(6)
C35 0.105(8) 0.161(12) 0.111(10) -0.078(9) 0.046(7) -0.047(8)
C36 0.066(6) 0.230(15) 0.041(5) -0.039(7) -0.012(4) -0.037(8)
C37 0.054(5) 0.174(11) 0.053(6) 0.005(6) -0.004(4) -0.017(6)
C38 0.042(4) 0.144(9) 0.041(4) 0.015(5) 0.011(3) 0.015(5)
C39 0.047(5) 0.157(10) 0.056(5) 0.019(6) 0.010(4) 0.036(6)
C40 0.060(6) 0.175(12) 0.085(7) 0.068(8) 0.024(5) 0.058(7)
C41 0.091(7) 0.119(9) 0.147(10) 0.069(8) 0.067(7) 0.059(7)
C42 0.062(5) 0.084(6) 0.072(5) 0.032(5) 0.020(4) 0.026(4)
C43 0.042(4) 0.094(6) 0.040(4) 0.025(4) 0.009(3) 0.012(4)
O1 0.029(2) 0.096(4) 0.085(4) 0.007(3) 0.002(2) -0.003(2)
O2 0.084(4) 0.106(5) 0.067(4) 0.012(4) 0.024(3) 0.011(3)
O3 0.069(4) 0.138(6) 0.104(5) -0.034(5) 0.026(4) -0.034(4)
O4 0.062(4) 0.150(6) 0.066(4) -0.035(4) 0.017(3) -0.025(4)
O5 0.037(3) 0.143(6) 0.067(4) -0.008(4) 0.003(3) -0.001(3)
O6 0.048(2) 0.069(3) 0.031(2) 0.003(2) 0.0050(19) 0.001(2)
O7 0.049(3) 0.051(3) 0.057(3) -0.002(2) 0.007(2) 0.000(2)
O100 0.154(8) 0.328(13) 0.072(5) 0.025(7) 0.073(5) 0.044(8)
Co1 0.0269(4) 0.0686(7) 0.0350(5) 0.0055(4) 0.0061(3) 0.0035(4)
N1 0.031(3) 0.063(3) 0.032(3) 0.011(2) 0.006(2) 0.009(2)
N2 0.020(2) 0.062(3) 0.038(3) 0.006(2) 0.0079(19) 0.001(2)
N3 0.023(2) 0.054(3) 0.026(2) 0.006(2) 0.0004(18) 0.0000(19)
N4 0.038(3) 0.069(4) 0.040(3) 0.002(3) 0.005(2) 0.001(2)

loop_
_atom_type_symbol
_atom_type_description
_atom_type_scat_dispersion_real
_atom_type_scat_dispersion_imag
_atom_type_scat_source
C C 0.0033 0.0016 'International Tables Vol C Tables 4.2.6.8 and 6.1.1.4'
H H 0.0000 0.0000 'International Tables Vol C Tables 4.2.6.8 and 6.1.1.4'
Co Co 0.3494 0.9721 'International Tables Vol C Tables 4.2.6.8 and 6.1.1.4'
N N 0.0061 0.0033 'International Tables Vol C Tables 4.2.6.8 and 6.1.1.4'
O O 0.0106 0.0060 'International Tables Vol C Tables 4.2.6.8 and 6.1.1.4'

loop_
_geom_angle_atom_site_label_1
_geom_angle_atom_site_label_2
_geom_angle_atom_site_label_3
_geom_angle
N1 C1 C2 118.5(6)
N1 C1 H1 120.8
C2 C1 H1 120.8
N2 C2 C1 113.9(6)
N2 C2 C3 107.3(6)
C1 C2 C3 138.4(7)
C4 C3 C2 107.0(6)
C4 C3 H3 126.5
C2 C3 H3 126.5
C3 C4 C5 108.4(5)
C3 C4 H4 125.8
C5 C4 H4 125.8
N2 C5 C4 107.3(6)
N2 C5 C6 123.7(5)
C4 C5 C6 128.7(5)
C7 C6 C5 110.0(5)
C7 C6 C18 101.0(5)
C5 C6 C18 111.4(5)
C7 C6 C19 109.2(5)
C5 C6 C19 113.4(5)
C18 C6 C19 111.2(5)
C8 C7 C12 119.1(7)
C8 C7 C6 129.0(6)
C12 C7 C6 111.8(6)
C7 C8 C9 118.8(7)
C7 C8 H8 120.6
C9 C8 H8 120.6
C10 C9 C8 122.4(8)
C10 C9 H9 118.8
C8 C9 H9 118.8
C9 C10 C11 119.1(8)
C9 C10 H10 120.4
C11 C10 H10 120.4
C10 C11 C12 120.5(7)
C10 C11 H11 119.7
C12 C11 H11 119.7
C11 C12 C7 120.0(7)
C11 C12 C13 132.2(7)
C7 C12 C13 107.7(6)
C14 C13 C18 120.7(7)
C14 C13 C12 131.1(7)
C18 C13 C12 108.2(5)
C15 C14 C13 117.5(7)
C15 C14 H14 121.2
C13 C14 H14 121.2
C14 C15 C16 122.9(7)
C14 C15 H15 118.5
C16 C15 H15 118.5
C15 C16 C17 120.2(8)
C15 C16 H16 119.9
C17 C16 H16 119.9
C16 C17 C18 118.3(7)
C16 C17 H17 120.8
C18 C17 H17 120.8
C17 C18 C13 120.3(6)
C17 C18 C6 128.5(6)
C13 C18 C6 111.1(6)
N3 C19 C20 108.7(5)
N3 C19 C6 122.7(6)
C20 C19 C6 128.4(6)
C19 C20 C21 108.2(6)
C19 C20 H20 125.9
C21 C20 H20 125.9
C20 C21 C22 105.8(6)
C20 C21 H21 127.1
C22 C21 H21 127.1
N3 C22 C21 109.0(5)
N3 C22 C23 112.8(5)
C21 C22 C23 138.2(6)
N4 C23 C22 118.2(5)
N4 C23 H23 120.9
C22 C23 H23 120.9
C25 C24 C29 120.4(6)
C25 C24 N4 117.0(6)
C29 C24 N4 122.7(7)
C24 C25 C26 120.7(7)
C24 C25 H25 119.6
C26 C25 H25 119.6
C27 C26 C25 119.4(9)
C27 C26 H26 120.3
C25 C26 H26 120.3
C28 C27 C26 119.5(7)
C28 C27 H27 120.3
C26 C27 H27 120.3
C27 C28 C29 121.5(7)
C27 C28 H28 119.3
C29 C28 H28 119.3
O1 C29 C24 117.4(6)
O1 C29 C28 124.1(7)
C24 C29 C28 118.5(8)
C31 C30 O1 109.5(7)
C31 C30 H30A 109.8
O1 C30 H30A 109.8
C31 C30 H30B 109.8
O1 C30 H30B 109.8
H30A C30 H30B 108.2
O2 C31 C30 110.1(8)
O2 C31 H31A 109.6
C30 C31 H31A 109.6
O2 C31 H31B 109.6
C30 C31 H31B 109.6
H31A C31 H31B 108.2
O2 C32 C33 112.5(7)
O2 C32 H32A 109.1
C33 C32 H32A 109.1
O2 C32 H32B 109.1
C33 C32 H32B 109.1
H32A C32 H32B 107.8
O3 C33 C32 108.7(8)
O3 C33 H33A 109.9
C32 C33 H33A 109.9
O3 C33 H33B 109.9
C32 C33 H33B 109.9
H33A C33 H33B 108.3
O3 C34 C35 108.0(9)
O3 C34 H34A 110.1
C35 C34 H34A 110.1
O3 C34 H34B 110.1
C35 C34 H34B 110.1
H34A C34 H34B 108.4
C34 C35 O4 110.6(9)
C34 C35 H35A 109.5
O4 C35 H35A 109.5
C34 C35 H35B 109.5
O4 C35 H35B 109.5
H35A C35 H35B 108.1
O4 C36 C37 111.8(8)
O4 C36 H36A 109.3
C37 C36 H36A 109.3
O4 C36 H36B 109.3
C37 C36 H36B 109.3
H36A C36 H36B 107.9
O5 C37 C36 107.7(8)
O5 C37 H37A 110.2
C36 C37 H37A 110.2
O5 C37 H37B 110.2
C36 C37 H37B 110.2
H37A C37 H37B 108.5
O5 C38 C39 124.5(9)
O5 C38 C43 117.2(7)
C39 C38 C43 118.3(11)
C40 C39 C38 121.6(10)
C40 C39 H39 119.2
C38 C39 H39 119.2
C39 C40 C41 121.1(9)
C39 C40 H40 119.4
C41 C40 H40 119.4
C40 C41 C42 120.4(10)
C40 C41 H41 119.8
C42 C41 H41 119.8
C43 C42 C41 118.4(9)
C43 C42 H42 120.8
C41 C42 H42 120.8
C42 C43 C38 120.1(7)
C42 C43 N1 121.8(7)
C38 C43 N1 118.0(8)
C29 O1 C30 121.0(6)
C32 O2 C31 115.1(8)
C33 O3 C34 113.3(8)
C36 O4 C35 115.7(9)
C38 O5 C37 118.7(8)
N3 Co1 N2 87.7(2)
N3 Co1 O7 93.3(2)
N2 Co1 O7 91.5(2)
N3 Co1 O6 87.87(19)
N2 Co1 O6 87.7(2)
O7 Co1 O6 178.55(19)
N3 Co1 N4 82.9(2)
N2 Co1 N4 170.6(2)
O7 Co1 N4 88.1(2)
O6 Co1 N4 92.9(2)
N3 Co1 N1 169.62(19)
N2 Co1 N1 82.3(2)
O7 Co1 N1 89.5(2)
O6 Co1 N1 89.2(2)
N4 Co1 N1 107.2(2)
C1 N1 C43 117.4(5)
C1 N1 Co1 109.2(4)
C43 N1 Co1 132.5(4)
C5 N2 C2 109.9(5)
C5 N2 Co1 134.8(4)
C2 N2 Co1 114.8(4)
C19 N3 C22 108.2(5)
C19 N3 Co1 135.7(4)
C22 N3 Co1 115.8(4)
C23 N4 C24 118.1(5)
C23 N4 Co1 110.2(4)
C24 N4 Co1 130.9(5)

loop_
_geom_bond_atom_site_label_1
_geom_bond_atom_site_label_2
_geom_bond_distance
C1 N1 1.304(8)
C1 C2 1.393(9)
C1 H1 0.9500
C2 N2 1.349(8)
C2 C3 1.421(9)
C3 C4 1.334(9)
C3 H3 0.9500
C4 C5 1.413(8)
C4 H4 0.9500
C5 N2 1.334(7)
C5 C6 1.514(9)
C6 C7 1.506(9)
C6 C18 1.526(8)
C6 C19 1.529(8)
C7 C8 1.371(9)
C7 C12 1.406(8)
C8 C9 1.396(10)
C8 H8 0.9500
C9 C10 1.353(11)
C9 H9 0.9500
C10 C11 1.367(11)
C10 H10 0.9500
C11 C12 1.386(10)
C11 H11 0.9500
C12 C13 1.474(10)
C13 C14 1.395(9)
C13 C18 1.401(9)
C14 C15 1.369(11)
C14 H14 0.9500
C15 C16 1.376(11)
C15 H15 0.9500
C16 C17 1.387(9)
C16 H16 0.9500
C17 C18 1.397(9)
C17 H17 0.9500
C19 N3 1.349(7)
C19 C20 1.389(9)
C20 C21 1.393(9)
C20 H20 0.9500
C21 C22 1.395(9)
C21 H21 0.9500
C22 N3 1.377(7)
C22 C23 1.411(8)
C23 N4 1.311(8)
C23 H23 0.9500
C24 C25 1.371(10)
C24 C29 1.379(9)
C24 N4 1.434(8)
C25 C26 1.395(10)
C25 H25 0.9500
C26 C27 1.378(11)
C26 H26 0.9500
C27 C28 1.373(12)
C27 H27 0.9500
C28 C29 1.396(10)
C28 H28 0.9500
C29 O1 1.353(8)
C30 C31 1.423(12)
C30 O1 1.450(8)
C30 H30A 0.9900
C30 H30B 0.9900
C31 O2 1.413(10)
C31 H31A 0.9900
C31 H31B 0.9900
C32 O2 1.393(10)
C32 C33 1.526(11)
C32 H32A 0.9900
C32 H32B 0.9900
C33 O3 1.392(11)
C33 H33A 0.9900
C33 H33B 0.9900
C34 O3 1.415(10)
C34 C35 1.456(15)
C34 H34A 0.9900
C34 H34B 0.9900
C35 O4 1.465(14)
C35 H35A 0.9900
C35 H35B 0.9900
C36 O4 1.402(12)
C36 C37 1.486(14)
C36 H36A 0.9900
C36 H36B 0.9900
C37 O5 1.417(10)
C37 H37A 0.9900
C37 H37B 0.9900
C38 O5 1.367(11)
C38 C39 1.390(12)
C38 C43 1.417(11)
C39 C40 1.297(14)
C39 H39 0.9500
C40 C41 1.355(15)
C40 H40 0.9500
C41 C42 1.420(11)
C41 H41 0.9500
C42 C43 1.339(11)
C42 H42 0.9500
C43 N1 1.432(8)
O6 Co1 1.959(4)
O7 Co1 1.904(4)
Co1 N3 1.856(5)
Co1 N2 1.870(4)
Co1 N4 2.018(5)
Co1 N1 2.025(5)

loop_
_geom_torsion_atom_site_label_1
_geom_torsion_atom_site_label_2
_geom_torsion_atom_site_label_3
_geom_torsion_atom_site_label_4
_geom_torsion
N1 C1 C2 N2 -3.2(10)
N1 C1 C2 C3 -174.9(9)
N2 C2 C3 C4 1.1(9)
C1 C2 C3 C4 173.2(9)
C2 C3 C4 C5 -0.1(9)
C3 C4 C5 N2 -1.0(9)
C3 C4 C5 C6 -175.1(7)
N2 C5 C6 C7 -105.5(7)
C4 C5 C6 C7 67.8(9)
N2 C5 C6 C18 143.4(6)
C4 C5 C6 C18 -43.4(9)
N2 C5 C6 C19 17.1(9)
C4 C5 C6 C19 -169.6(7)
C5 C6 C7 C8 63.9(8)
C18 C6 C7 C8 -178.3(7)
C19 C6 C7 C8 -61.1(9)
C5 C6 C7 C12 -114.3(6)
C18 C6 C7 C12 3.4(7)
C19 C6 C7 C12 120.6(6)
C12 C7 C8 C9 0.4(10)
C6 C7 C8 C9 -177.8(6)
C7 C8 C9 C10 0.0(11)
C8 C9 C10 C11 -0.8(12)
C9 C10 C11 C12 1.1(11)
C10 C11 C12 C7 -0.7(10)
C10 C11 C12 C13 -179.6(7)
C8 C7 C12 C11 -0.1(9)
C6 C7 C12 C11 178.4(6)
C8 C7 C12 C13 179.0(6)
C6 C7 C12 C13 -2.5(7)
C11 C12 C13 C14 0.4(12)
C7 C12 C13 C14 -178.5(7)
C11 C12 C13 C18 179.3(7)
C7 C12 C13 C18 0.3(7)
C18 C13 C14 C15 0.6(10)
C12 C13 C14 C15 179.3(7)
C13 C14 C15 C16 -1.3(11)
C14 C15 C16 C17 1.5(12)
C15 C16 C17 C18 -1.0(11)
C16 C17 C18 C13 0.3(10)
C16 C17 C18 C6 179.1(7)
C14 C13 C18 C17 -0.1(10)
C12 C13 C18 C17 -179.1(6)
C14 C13 C18 C6 -179.1(6)
C12 C13 C18 C6 1.9(7)
C7 C6 C18 C17 177.9(6)
C5 C6 C18 C17 -65.3(8)
C19 C6 C18 C17 62.2(9)
C7 C6 C18 C13 -3.2(7)
C5 C6 C18 C13 113.6(6)
C19 C6 C18 C13 -118.9(6)
C7 C6 C19 N3 112.0(6)
C5 C6 C19 N3 -11.1(9)
C18 C6 C19 N3 -137.5(6)
C7 C6 C19 C20 -62.3(8)
C5 C6 C19 C20 174.7(6)
C18 C6 C19 C20 48.3(9)
N3 C19 C20 C21 -1.2(8)
C6 C19 C20 C21 173.7(6)
C19 C20 C21 C22 -0.2(8)
C20 C21 C22 N3 1.5(7)
C20 C21 C22 C23 -179.5(7)
N3 C22 C23 N4 -3.3(8)
C21 C22 C23 N4 177.7(7)
C29 C24 C25 C26 0.2(10)
N4 C24 C25 C26 -180.0(6)
C24 C25 C26 C27 -0.4(11)
C25 C26 C27 C28 -0.1(12)
C26 C27 C28 C29 0.8(13)
C25 C24 C29 O1 -178.5(6)
N4 C24 C29 O1 1.6(9)
C25 C24 C29 C28 0.5(10)
N4 C24 C29 C28 -179.3(6)
C27 C28 C29 O1 178.0(7)
C27 C28 C29 C24 -1.0(11)
O1 C30 C31 O2 -69.5(9)
O2 C32 C33 O3 74.8(10)
O3 C34 C35 O4 -72.6(10)
O4 C36 C37 O5 -63.4(10)
O5 C38 C39 C40 177.3(9)
C43 C38 C39 C40 -1.0(13)
C38 C39 C40 C41 0.1(16)
C39 C40 C41 C42 1.4(16)
C40 C41 C42 C43 -2.0(14)
C41 C42 C43 C38 1.1(12)
C41 C42 C43 N1 -175.6(7)
O5 C38 C43 C42 -178.0(7)
C39 C38 C43 C42 0.4(11)
O5 C38 C43 N1 -1.2(10)
C39 C38 C43 N1 177.2(6)
C24 C29 O1 C30 -176.1(6)
C28 C29 O1 C30 4.9(10)
C31 C30 O1 C29 -176.2(7)
C33 C32 O2 C31 -82.7(10)
C30 C31 O2 C32 162.8(7)
C32 C33 O3 C34 -165.1(8)
C35 C34 O3 C33 164.6(9)
C37 C36 O4 C35 171.3(8)
C34 C35 O4 C36 176.5(8)
C39 C38 O5 C37 5.9(12)
C43 C38 O5 C37 -175.8(7)
C36 C37 O5 C38 -168.6(8)
C2 C1 N1 C43 -175.8(7)
C2 C1 N1 Co1 -5.2(8)
C42 C43 N1 C1 48.8(10)
C38 C43 N1 C1 -128.0(7)
C42 C43 N1 Co1 -119.2(7)
C38 C43 N1 Co1 64.0(8)
N3 Co1 N1 C1 23.0(14)
N2 Co1 N1 C1 8.5(5)
O7 Co1 N1 C1 -83.0(5)
O6 Co1 N1 C1 96.4(5)
N4 Co1 N1 C1 -170.9(5)
N3 Co1 N1 C43 -168.3(10)
N2 Co1 N1 C43 177.2(7)
O7 Co1 N1 C43 85.7(6)
O6 Co1 N1 C43 -94.9(6)
N4 Co1 N1 C43 -2.2(7)
C4 C5 N2 C2 1.7(8)
C6 C5 N2 C2 176.2(6)
C4 C5 N2 Co1 172.9(5)
C6 C5 N2 Co1 -12.6(10)
C1 C2 N2 C5 -176.0(6)
C3 C2 N2 C5 -1.7(8)
C1 C2 N2 Co1 10.8(8)
C3 C2 N2 Co1 -174.9(5)
N3 Co1 N2 C5 1.0(6)
O7 Co1 N2 C5 -92.3(6)
O6 Co1 N2 C5 88.9(6)
N4 Co1 N2 C5 -5.0(18)
N1 Co1 N2 C5 178.4(6)
N3 Co1 N2 C2 171.9(5)
O7 Co1 N2 C2 78.7(5)
O6 Co1 N2 C2 -100.1(5)
N4 Co1 N2 C2 165.9(12)
N1 Co1 N2 C2 -10.6(5)
C20 C19 N3 C22 2.1(7)
C6 C19 N3 C22 -173.1(6)
C20 C19 N3 Co1 174.5(4)
C6 C19 N3 Co1 -0.7(9)
C21 C22 N3 C19 -2.2(7)
C23 C22 N3 C19 178.5(5)
C21 C22 N3 Co1 -176.4(4)
C23 C22 N3 Co1 4.4(7)
N2 Co1 N3 C19 5.9(6)
O7 Co1 N3 C19 97.2(6)
O6 Co1 N3 C19 -81.9(6)
N4 Co1 N3 C19 -175.1(6)
N1 Co1 N3 C19 -8.5(15)
N2 Co1 N3 C22 177.9(4)
O7 Co1 N3 C22 -90.8(4)
O6 Co1 N3 C22 90.1(4)
N4 Co1 N3 C22 -3.1(4)
N1 Co1 N3 C22 163.5(10)
C22 C23 N4 C24 171.3(6)
C22 C23 N4 Co1 0.8(7)
C25 C24 N4 C23 -130.8(7)
C29 C24 N4 C23 49.1(9)
C25 C24 N4 Co1 37.4(8)
C29 C24 N4 Co1 -142.7(5)
N3 Co1 N4 C23 1.2(4)
N2 Co1 N4 C23 7.3(17)
O7 Co1 N4 C23 94.8(5)
O6 Co1 N4 C23 -86.2(5)
N1 Co1 N4 C23 -176.3(4)
N3 Co1 N4 C24 -167.7(6)
N2 Co1 N4 C24 -161.6(12)
O7 Co1 N4 C24 -74.1(6)
O6 Co1 N4 C24 104.8(6)
N1 Co1 N4 C24 14.8(6)

loop_
_platon_squeeze_void_nr
_platon_squeeze_void_average_x
_platon_squeeze_void_average_y
_platon_squeeze_void_average_z
_platon_squeeze_void_volume
_platon_squeeze_void_count_electrons
1 -0.007 0.000 0.000 804.4 5.3
2 0.020 0.500 0.500 804.3 5.5
